data_1561600
loop_
_publ_author_name
'Wang, Mo'
'Sun, Wenlong'
'Pang, Haijun'
'Ma, Huiyuan'
'Yu, Jia'
'Zhang, Zhuanfang'
'Niu, Ying'
'Yin, Mingming'

_publ_section_title
;
 Tuning the microstructures of decavanadate-based supramolecular hybrids
 via regularly changing the spacers of bis(triazole) ligands
;
_journal_name_full 'Journal of Solid State Chemistry'
_journal_page_first 175
_journal_page_last 182
_journal_paper_doi 10.1016/j.jssc.2015.12.033
_journal_volume 235
_journal_year 2016
_chemical_formula_sum 'C16 H56 N12 O44 V10 Zn3'
_chemical_formula_weight 1826.31
_space_group_IT_number 2
_space_group_name_Hall '-P 1'
_space_group_name_H-M_alt 'P -1'
_symmetry_cell_setting triclinic
_symmetry_space_group_name_H-M 'P -1'
_atom_sites_solution_hydrogens geom
_atom_sites_solution_primary direct
_atom_sites_solution_secondary difmap
_audit_creation_method SHELXL-97
_cell_angle_alpha 94.944(5)
_cell_angle_beta 111.881(5)
_cell_angle_gamma 107.708(5)
_cell_formula_units_Z 1
_cell_length_a 10.838(5)
_cell_length_b 11.934(5)
_cell_length_c 12.293(5)
_cell_measurement_reflns_used 4007
_cell_measurement_temperature 296(2)
_cell_measurement_theta_max 28.30
_cell_measurement_theta_min 2.17
_cell_volume 1369.3(10)
_computing_cell_refinement 'Bruker SMART'
_computing_data_collection 'Bruker SMART'
_computing_data_reduction 'Bruker SAINT'
_computing_molecular_graphics 'Bruker SHELXTL'
_computing_publication_material 'Bruker SHELXTL'
_computing_structure_refinement 'SHELXL-97 (Sheldrick, 1997)'
_computing_structure_solution 'SHELXS-97 (Sheldrick, 1990)'
_diffrn_ambient_temperature 296(2)
_diffrn_measured_fraction_theta_full 0.985
_diffrn_measured_fraction_theta_max 0.985
_diffrn_measurement_device_type 'CCD area detector'
_diffrn_measurement_method 'phi and omega scans'
_diffrn_radiation_monochromator graphite
_diffrn_radiation_source 'fine-focus sealed tube'
_diffrn_radiation_type MoK\a
_diffrn_radiation_wavelength 0.71069
_diffrn_reflns_av_R_equivalents 0.0183
_diffrn_reflns_av_sigmaI/netI 0.0366
_diffrn_reflns_limit_h_max 12
_diffrn_reflns_limit_h_min -12
_diffrn_reflns_limit_k_max 14
_diffrn_reflns_limit_k_min -14
_diffrn_reflns_limit_l_max 7
_diffrn_reflns_limit_l_min -14
_diffrn_reflns_number 7216
_diffrn_reflns_theta_full 25.25
_diffrn_reflns_theta_max 25.25
_diffrn_reflns_theta_min 2.17
_exptl_absorpt_coefficient_mu 3.027
_exptl_absorpt_correction_T_max 0.546
_exptl_absorpt_correction_T_min 0.474
_exptl_absorpt_correction_type multi-scan
_exptl_absorpt_process_details '(SADABS; Sheldrick, 2003)'
_exptl_crystal_colour yellow
_exptl_crystal_density_method 'not measured'
_exptl_crystal_description block
_exptl_crystal_F_000 876
_exptl_crystal_size_max 0.25
_exptl_crystal_size_mid 0.23
_exptl_crystal_size_min 0.20
_refine_diff_density_max 2.080
_refine_diff_density_min -0.785
_refine_diff_density_rms 0.136
_refine_ls_extinction_method none
_refine_ls_goodness_of_fit_ref 1.154
_refine_ls_hydrogen_treatment refall
_refine_ls_matrix_type full
_refine_ls_number_parameters 385
_refine_ls_number_reflns 4894
_refine_ls_number_restraints 40
_refine_ls_restrained_S_all 1.153
_refine_ls_R_factor_all 0.0478
_refine_ls_R_factor_gt 0.0414
_refine_ls_shift/su_max 0.000
_refine_ls_shift/su_mean 0.000
_refine_ls_structure_factor_coef Fsqd
_refine_ls_weighting_details 'calc w=1/[\s^2^(Fo^2^)+(0.1000P)^2^+0.0000P] where P=(Fo^2^+2Fc^2^)/3'
_refine_ls_weighting_scheme calc
_refine_ls_wR_factor_gt 0.1444
_refine_ls_wR_factor_ref 0.1491
_reflns_number_gt 4243
_reflns_number_total 4967
_reflns_threshold_expression >2sigma(I)
_cod_data_source_file JSSC-2016-235-175.cif
_cod_data_source_block 3
_cod_depositor_comments
;
The following automatic conversions were performed:

data item '_refine_ls_hydrogen_treatment' value 'Refall' was changed
to 'refall' in accordance with the built-in table derived from the
CIF Core dictionary named 'cif_core.dic' version 2.4.5 last updated
on 2014-11-21.

data item '_symmetry_cell_setting' value 'Triclinic' was changed to
'triclinic' in accordance with the built-in table derived from the
CIF Core dictionary named 'cif_core.dic' version 2.4.5 last updated
on 2014-11-21.

Automatic conversion script
Id: cif_fix_values 8369 2020-08-20 11:38:08Z andrius 
;
_cod_original_sg_symbol_H-M 'P-1   '
_cod_database_code 1561600

loop_
_symmetry_equiv_pos_as_xyz
'x, y, z'
'-x, -y, -z'

loop_
_atom_site_label
_atom_site_type_symbol
_atom_site_fract_x
_atom_site_fract_y
_atom_site_fract_z
_atom_site_U_iso_or_equiv
_atom_site_adp_type
_atom_site_occupancy
_atom_site_symmetry_multiplicity
_atom_site_calc_flag
_atom_site_refinement_flags
_atom_site_disorder_assembly
_atom_site_disorder_group
Zn1 Zn -0.30517(5) -0.13061(5) -0.41227(5) 0.01739(18) Uani 1 1 d . . .
Zn2 Zn 0.0000 -0.5000 0.0000 0.0304(2) Uani 1 2 d S . .
V1 V -0.90994(7) -0.51280(6) -0.57817(6) 0.0105(2) Uani 1 1 d . . .
V2 V -0.83691(8) -0.25265(7) -0.26418(7) 0.0155(2) Uani 1 1 d . . .
V3 V -0.67359(8) -0.27810(7) -0.41436(7) 0.0132(2) Uani 1 1 d . . .
V4 V -0.97797(8) -0.27556(6) -0.54334(7) 0.0130(2) Uani 1 1 d . . .
V5 V -0.77268(8) -0.48962(7) -0.29750(6) 0.0132(2) Uani 1 1 d . . .
O1 O -0.7727(3) -0.3683(3) -0.1943(3) 0.0148(7) Uani 1 1 d . . .
O2 O -0.6734(3) -0.1894(3) -0.2883(3) 0.0166(7) Uani 1 1 d . . .
O1W O 0.1841(5) -0.3791(4) 0.0018(4) 0.0486(12) Uani 1 1 d . . .
O3 O -0.6991(4) -0.5635(3) -0.2091(3) 0.0250(8) Uani 1 1 d . . .
O2W O 0.0219(5) -0.3768(4) 0.1417(3) 0.0435(11) Uani 1 1 d . . .
O4 O -0.8905(3) -0.3974(3) -0.4325(3) 0.0112(6) Uani 1 1 d . . .
O3W O 0.5853(5) -0.4699(4) -0.3277(5) 0.0509(12) Uani 1 1 d . . .
O5 O -1.0206(3) -0.4226(3) -0.6642(3) 0.0114(6) Uani 1 1 d . . .
O4W O -0.1654(5) 0.1465(4) -0.1181(4) 0.0446(11) Uani 1 1 d . . .
O6 O -1.0475(3) -0.1969(3) -0.6306(3) 0.0225(8) Uani 1 1 d . . .
O5W O -0.1259(5) -0.4184(4) -0.1244(4) 0.0430(10) Uani 1 1 d . . .
O7 O -0.9690(3) -0.6288(3) -0.6993(3) 0.0151(7) Uani 1 1 d . . .
O6W O -0.2973(4) 0.0441(3) -0.3624(3) 0.0280(8) Uani 1 1 d . . .
O8 O -0.8489(3) -0.6017(3) -0.4578(3) 0.0125(6) Uani 1 1 d . . .
O7W O -0.0946(4) -0.0573(3) -0.3989(4) 0.0342(9) Uani 1 1 d . . .
O9 O -0.7942(3) -0.2195(3) -0.5268(3) 0.0148(6) Uani 1 1 d . . .
O8W O -0.3255(4) -0.3164(3) -0.4671(3) 0.0288(8) Uani 1 1 d . . .
O10 O -0.5212(3) -0.2082(3) -0.4159(3) 0.0193(7) Uani 1 1 d . . .
O11 O -0.8114(4) -0.1591(3) -0.1488(3) 0.0265(8) Uani 1 1 d . . .
O12 O -0.6283(3) -0.3929(3) -0.3259(3) 0.0150(6) Uani 1 1 d . . .
O13 O -0.7490(3) -0.4218(3) -0.5616(3) 0.0149(7) Uani 1 1 d . . .
O14 O -0.9356(3) -0.1939(3) -0.3940(3) 0.0161(7) Uani 1 1 d . . .
C1 C -0.3729(5) -0.0734(4) 0.3344(4) 0.0233(11) Uani 1 1 d . . .
H1 H -0.2918 -0.0040 0.3594 0.028 Uiso 1 1 calc R . .
C2 C -0.4356(6) -0.1652(5) 0.0366(5) 0.0346(13) Uani 1 1 d . . .
H2A H -0.5082 -0.2455 0.0113 0.041 Uiso 1 1 calc R . .
H2B H -0.4383 -0.1360 -0.0352 0.041 Uiso 1 1 calc R . .
C3 C -0.4709(6) -0.0833(5) 0.1108(5) 0.0286(12) Uani 1 1 d . . .
H3A H -0.4022 -0.0017 0.1317 0.034 Uiso 1 1 calc R . .
H3B H -0.5646 -0.0823 0.0630 0.034 Uiso 1 1 calc R . .
C4 C -0.5729(5) -0.2220(4) 0.2174(4) 0.0151(9) Uani 1 1 d U . .
H4 H -0.6525 -0.2739 0.1503 0.018 Uiso 1 1 calc R . .
C5 C -0.2548(8) -0.2535(7) 0.0287(6) 0.0468(17) Uani 1 1 d . . .
H5A H -0.1726 -0.2688 0.0817 0.056 Uiso 1 1 calc R . .
H5B H -0.3338 -0.3303 -0.0082 0.056 Uiso 1 1 calc R . .
C6 C -0.0874(5) -0.1435(5) -0.0492(4) 0.0277(12) Uani 1 1 d U . .
H6 H -0.0045 -0.1288 0.0196 0.033 Uiso 1 1 calc R . .
C7 C -0.2926(7) -0.1734(7) 0.1021(5) 0.0461(16) Uani 1 1 d . . .
H7A H -0.2906 -0.2036 0.1733 0.055 Uiso 1 1 calc R . .
H7B H -0.2204 -0.0929 0.1286 0.055 Uiso 1 1 calc R . .
C8 C -0.3090(6) -0.2047(5) -0.1754(5) 0.0288(12) Uani 1 1 d . . .
H8 H -0.4079 -0.2408 -0.2073 0.035 Uiso 1 1 calc R . .
N1 N -0.5346(6) -0.2292(5) 0.3300(4) 0.0400(12) Uani 1 1 d U . .
N2 N -0.0994(6) -0.1124(6) -0.1523(5) 0.0513(14) Uani 1 1 d U . .
N3 N -0.2222(5) -0.2010(4) -0.0669(4) 0.0293(10) Uani 1 1 d U . .
N4 N -0.2357(4) -0.1492(4) -0.2344(3) 0.0217(9) Uani 1 1 d U . .
N5 N -0.4695(5) -0.1215(4) 0.2216(4) 0.0242(9) Uani 1 1 d U . .
N6 N -0.4107(4) -0.1404(4) 0.4060(3) 0.0205(9) Uani 1 1 d U . .

loop_
_atom_site_aniso_label
_atom_site_aniso_U_11
_atom_site_aniso_U_22
_atom_site_aniso_U_33
_atom_site_aniso_U_23
_atom_site_aniso_U_13
_atom_site_aniso_U_12
Zn1 0.0191(3) 0.0193(3) 0.0147(3) 0.0056(2) 0.0078(2) 0.0068(2)
Zn2 0.0412(5) 0.0293(5) 0.0213(5) 0.0040(4) 0.0210(4) 0.0043(4)
V1 0.0127(4) 0.0113(4) 0.0100(4) 0.0028(3) 0.0073(3) 0.0045(3)
V2 0.0177(4) 0.0136(4) 0.0137(4) -0.0004(3) 0.0085(3) 0.0024(3)
V3 0.0116(4) 0.0139(4) 0.0147(4) 0.0040(3) 0.0075(3) 0.0027(3)
V4 0.0150(4) 0.0098(4) 0.0153(4) 0.0050(3) 0.0068(3) 0.0047(3)
V5 0.0132(4) 0.0142(4) 0.0119(4) 0.0053(3) 0.0049(3) 0.0044(3)
O1 0.0152(15) 0.0161(16) 0.0111(15) 0.0041(12) 0.0050(12) 0.0034(12)
O2 0.0166(16) 0.0155(16) 0.0156(16) 0.0013(13) 0.0086(13) 0.0014(13)
O1W 0.046(3) 0.061(3) 0.026(2) 0.007(2) 0.0238(19) -0.006(2)
O3 0.0242(18) 0.0227(18) 0.0269(19) 0.0113(15) 0.0078(15) 0.0094(15)
O2W 0.077(3) 0.035(2) 0.026(2) 0.0066(18) 0.036(2) 0.013(2)
O4 0.0144(15) 0.0121(15) 0.0113(15) 0.0055(12) 0.0080(12) 0.0062(12)
O3W 0.050(3) 0.047(3) 0.070(3) 0.013(2) 0.036(2) 0.024(2)
O5 0.0143(15) 0.0141(15) 0.0096(14) 0.0042(12) 0.0080(12) 0.0060(12)
O4W 0.049(3) 0.048(3) 0.029(2) 0.0004(19) 0.0069(19) 0.022(2)
O6 0.0222(18) 0.0154(16) 0.0281(19) 0.0095(14) 0.0072(14) 0.0074(14)
O5W 0.054(3) 0.055(3) 0.036(2) 0.016(2) 0.028(2) 0.027(2)
O7 0.0165(16) 0.0154(16) 0.0160(16) 0.0021(13) 0.0101(13) 0.0056(13)
O6W 0.042(2) 0.0209(18) 0.031(2) 0.0081(15) 0.0220(17) 0.0154(16)
O8 0.0118(15) 0.0135(15) 0.0150(15) 0.0048(12) 0.0075(12) 0.0059(12)
O7W 0.028(2) 0.0244(19) 0.057(3) 0.0091(18) 0.0250(19) 0.0099(16)
O9 0.0163(16) 0.0128(15) 0.0150(15) 0.0067(12) 0.0071(12) 0.0034(12)
O8W 0.036(2) 0.0247(18) 0.040(2) 0.0124(16) 0.0253(18) 0.0168(16)
O10 0.0159(16) 0.0230(17) 0.0188(17) 0.0064(14) 0.0092(13) 0.0039(13)
O11 0.0297(19) 0.0223(18) 0.0241(19) -0.0057(15) 0.0139(15) 0.0048(15)
O12 0.0138(15) 0.0163(15) 0.0167(16) 0.0070(13) 0.0081(13) 0.0049(12)
O13 0.0149(15) 0.0160(15) 0.0185(16) 0.0046(13) 0.0121(13) 0.0051(13)
O14 0.0189(16) 0.0106(15) 0.0215(17) 0.0031(13) 0.0104(13) 0.0070(12)
C1 0.029(3) 0.018(2) 0.020(2) 0.0049(19) 0.011(2) 0.004(2)
C2 0.039(3) 0.044(3) 0.024(3) 0.010(2) 0.015(2) 0.018(3)
C3 0.036(3) 0.029(3) 0.023(3) 0.015(2) 0.015(2) 0.009(2)
C4 0.014(2) 0.016(2) 0.007(2) 0.0013(17) 0.0033(16) -0.0034(17)
C5 0.068(5) 0.066(4) 0.038(3) 0.034(3) 0.034(3) 0.045(4)
C6 0.015(2) 0.041(3) 0.019(2) 0.014(2) -0.0026(19) 0.010(2)
C7 0.051(4) 0.072(5) 0.027(3) 0.021(3) 0.020(3) 0.029(4)
C8 0.025(3) 0.038(3) 0.026(3) 0.013(2) 0.011(2) 0.014(2)
N1 0.043(3) 0.040(3) 0.035(3) 0.006(2) 0.018(2) 0.011(2)
N2 0.038(3) 0.062(4) 0.040(3) 0.013(3) 0.009(2) 0.010(3)
N3 0.041(3) 0.035(2) 0.023(2) 0.0114(19) 0.018(2) 0.020(2)
N4 0.018(2) 0.028(2) 0.017(2) 0.0064(17) 0.0054(16) 0.0077(17)
N5 0.030(2) 0.025(2) 0.017(2) 0.0056(17) 0.0093(18) 0.0093(18)
N6 0.024(2) 0.020(2) 0.015(2) 0.0040(16) 0.0076(16) 0.0058(17)

loop_
_atom_type_symbol
_atom_type_description
_atom_type_scat_dispersion_real
_atom_type_scat_dispersion_imag
_atom_type_scat_source
C C 0.0033 0.0016 'International Tables Vol C Tables 4.2.6.8 and 6.1.1.4'
H H 0.0000 0.0000 'International Tables Vol C Tables 4.2.6.8 and 6.1.1.4'
N N 0.0061 0.0033 'International Tables Vol C Tables 4.2.6.8 and 6.1.1.4'
O O 0.0106 0.0060 'International Tables Vol C Tables 4.2.6.8 and 6.1.1.4'
V V 0.3005 0.5294 'International Tables Vol C Tables 4.2.6.8 and 6.1.1.4'
Zn Zn 0.2839 1.4301 'International Tables Vol C Tables 4.2.6.8 and 6.1.1.4'

loop_
_geom_angle_atom_site_label_1
_geom_angle_atom_site_label_2
_geom_angle_atom_site_label_3
_geom_angle
_geom_angle_site_symmetry_1
_geom_angle_site_symmetry_3
N6 Zn1 N4 168.54(16) 1_554 .
N6 Zn1 O6W 93.21(15) 1_554 .
N4 Zn1 O6W 91.99(15) . .
N6 Zn1 O7W 97.27(16) 1_554 .
N4 Zn1 O7W 92.99(16) . .
O6W Zn1 O7W 89.40(14) . .
N6 Zn1 O8W 85.77(15) 1_554 .
N4 Zn1 O8W 88.51(15) . .
O6W Zn1 O8W 176.97(14) . .
O7W Zn1 O8W 93.56(14) . .
N6 Zn1 O10 85.85(14) 1_554 .
N4 Zn1 O10 83.89(14) . .
O6W Zn1 O10 90.66(13) . .
O7W Zn1 O10 176.88(14) . .
O8W Zn1 O10 86.43(13) . .
O1W Zn2 O1W 180.0(2) . 2_545
O1W Zn2 O2W 91.60(18) . 2_545
O1W Zn2 O2W 88.40(18) 2_545 2_545
O1W Zn2 O2W 88.40(18) . .
O1W Zn2 O2W 91.60(18) 2_545 .
O2W Zn2 O2W 180.0 2_545 .
O1W Zn2 O5W 89.91(18) . 2_545
O1W Zn2 O5W 90.09(18) 2_545 2_545
O2W Zn2 O5W 89.32(17) 2_545 2_545
O2W Zn2 O5W 90.68(17) . 2_545
O1W Zn2 O5W 90.09(18) . .
O1W Zn2 O5W 89.91(18) 2_545 .
O2W Zn2 O5W 90.68(17) 2_545 .
O2W Zn2 O5W 89.32(17) . .
O5W Zn2 O5W 180.00(19) 2_545 .
O13 V1 O7 106.10(15) . .
O13 V1 O8 98.61(14) . .
O7 V1 O8 95.66(15) . .
O13 V1 O5 98.05(15) . .
O7 V1 O5 96.04(14) . .
O8 V1 O5 156.10(13) . .
O13 V1 O4 89.08(14) . .
O7 V1 O4 164.82(14) . .
O8 V1 O4 82.07(13) . .
O5 V1 O4 81.19(12) . .
O13 V1 O4 167.95(13) . 2_344
O7 V1 O4 85.95(13) . 2_344
O8 V1 O4 79.97(12) . 2_344
O5 V1 O4 80.15(12) . 2_344
O4 V1 O4 78.88(12) . 2_344
O13 V1 V3 41.09(11) . .
O7 V1 V3 147.19(11) . .
O8 V1 V3 91.13(10) . .
O5 V1 V3 90.25(10) . .
O4 V1 V3 47.99(8) . .
O4 V1 V3 126.86(8) 2_344 .
O13 V1 V2 142.92(11) . 2_344
O7 V1 V2 36.82(10) . 2_344
O8 V1 V2 88.71(10) . 2_344
O5 V1 V2 88.26(10) . 2_344
O4 V1 V2 128.00(9) . 2_344
O4 V1 V2 49.13(8) 2_344 2_344
V3 V1 V2 175.93(3) . 2_344
O11 V2 O2 104.09(16) . .
O11 V2 O1 101.96(17) . .
O2 V2 O1 91.03(14) . .
O11 V2 O14 102.88(17) . .
O2 V2 O14 89.45(14) . .
O1 V2 O14 154.25(14) . .
O11 V2 O7 100.57(16) . 2_344
O2 V2 O7 155.33(13) . 2_344
O1 V2 O7 84.44(14) . 2_344
O14 V2 O7 84.45(14) . 2_344
O11 V2 O4 175.71(15) . .
O2 V2 O4 80.20(12) . .
O1 V2 O4 77.69(12) . .
O14 V2 O4 77.04(12) . .
O7 V2 O4 75.14(11) 2_344 .
O11 V2 V3 136.84(13) . .
O2 V2 V3 32.75(9) . .
O1 V2 V3 84.06(10) . .
O14 V2 V3 82.50(10) . .
O7 V2 V3 122.59(9) 2_344 .
O4 V2 V3 47.44(7) . .
O11 V2 V1 131.46(13) . 2_344
O2 V2 V1 124.45(10) . 2_344
O1 V2 V1 79.09(10) . 2_344
O14 V2 V1 79.46(10) . 2_344
O7 V2 V1 30.89(9) 2_344 2_344
O4 V2 V1 44.26(7) . 2_344
V3 V2 V1 91.70(4) . 2_344
O10 V3 O2 104.70(16) . .
O10 V3 O9 101.98(15) . .
O2 V3 O9 93.32(15) . .
O10 V3 O12 100.13(16) . .
O2 V3 O12 92.08(15) . .
O9 V3 O12 155.08(14) . .
O10 V3 O13 97.52(15) . .
O2 V3 O13 157.75(13) . .
O9 V3 O13 83.16(13) . .
O12 V3 O13 82.67(14) . .
O10 V3 O4 171.82(14) . .
O2 V3 O4 83.38(12) . .
O9 V3 O4 78.48(12) . .
O12 V3 O4 78.01(12) . .
O13 V3 O4 74.38(11) . .
O10 V3 V1 129.20(12) . .
O2 V3 V1 126.07(10) . .
O9 V3 V1 78.93(10) . .
O12 V3 V1 78.24(10) . .
O13 V3 V1 31.69(8) . .
O4 V3 V1 42.69(8) . .
O10 V3 V2 138.45(12) . .
O2 V3 V2 33.77(10) . .
O9 V3 V2 86.13(10) . .
O12 V3 V2 84.93(10) . .
O13 V3 V2 123.99(9) . .
O4 V3 V2 49.62(8) . .
V1 V3 V2 92.30(4) . .
O10 V3 V4 134.50(12) . .
O2 V3 V4 83.00(10) . .
O9 V3 V4 32.56(9) . .
O12 V3 V4 124.70(10) . .
O13 V3 V4 82.34(9) . .
O4 V3 V4 46.70(8) . .
V1 V3 V4 62.13(3) . .
V2 V3 V4 61.49(4) . .
O10 V3 V5 131.94(12) . .
O2 V3 V5 82.59(11) . .
O9 V3 V5 125.31(10) . .
O12 V3 V5 31.84(9) . .
O13 V3 V5 81.63(9) . .
O4 V3 V5 46.84(7) . .
V1 V3 V5 61.57(4) . .
V2 V3 V5 61.21(3) . .
V4 V3 V5 93.28(3) . .
O6 V4 O14 103.13(16) . .
O6 V4 O9 101.95(16) . .
O14 V4 O9 94.56(14) . .
O6 V4 O8 101.77(15) . 2_344
O14 V4 O8 89.86(14) . 2_344
O9 V4 O8 154.18(13) . 2_344
O6 V4 O5 101.03(16) . .
O14 V4 O5 153.98(13) . .
O9 V4 O5 89.76(13) . .
O8 V4 O5 75.82(12) 2_344 .
O6 V4 O4 175.84(15) . .
O14 V4 O4 80.53(12) . .
O9 V4 O4 79.56(12) . .
O8 V4 O4 76.10(12) 2_344 .
O5 V4 O4 75.04(12) . .
O6 V4 V5 91.11(12) . 2_344
O14 V4 V5 129.62(10) . 2_344
O9 V4 V5 129.73(10) . 2_344
O8 V4 V5 39.76(9) 2_344 2_344
O5 V4 V5 39.97(9) . 2_344
O4 V4 V5 84.99(8) . 2_344
O6 V4 V3 135.06(13) . .
O14 V4 V3 82.19(10) . .
O9 V4 V3 33.45(10) . .
O8 V4 V3 123.02(9) 2_344 .
O5 V4 V3 87.55(9) . .
O4 V4 V3 46.91(7) . .
V5 V4 V3 120.00(4) 2_344 .
O3 V5 O12 103.50(17) . .
O3 V5 O1 103.10(17) . .
O12 V5 O1 94.90(14) . .
O3 V5 O8 101.25(16) . .
O12 V5 O8 90.37(14) . .
O1 V5 O8 153.10(13) . .
O3 V5 O5 101.02(16) . 2_344
O12 V5 O5 153.81(13) . 2_344
O1 V5 O5 88.35(13) . 2_344
O8 V5 O5 75.88(12) . 2_344
O3 V5 O4 175.75(15) . .
O12 V5 O4 79.18(12) . .
O1 V5 O4 79.81(12) . .
O8 V5 O4 75.31(12) . .
O5 V5 O4 75.84(11) 2_344 .
O3 V5 V4 90.77(13) . 2_344
O12 V5 V4 130.15(11) . 2_344
O1 V5 V4 128.36(10) . 2_344
O8 V5 V4 39.79(9) . 2_344
O5 V5 V4 40.01(8) 2_344 2_344
O4 V5 V4 84.99(8) . 2_344
O3 V5 V3 136.58(13) . .
O12 V5 V3 33.40(10) . .
O1 V5 V3 82.45(10) . .
O8 V5 V3 87.71(9) . .
O5 V5 V3 122.31(9) 2_344 .
O4 V5 V3 46.47(8) . .
V4 V5 V3 119.72(4) 2_344 .
V5 O1 V2 115.95(16) . .
V3 O2 V2 113.48(16) . .
V1 O4 V1 101.12(12) . 2_344
V1 O4 V4 94.22(12) . .
V1 O4 V4 92.75(11) 2_344 .
V1 O4 V3 89.32(11) . .
V1 O4 V3 169.55(15) 2_344 .
V4 O4 V3 86.39(10) . .
V1 O4 V5 93.05(11) . .
V1 O4 V5 92.71(11) 2_344 .
V4 O4 V5 169.90(15) . .
V3 O4 V5 86.69(10) . .
V1 O4 V2 172.22(15) . .
V1 O4 V2 86.62(10) 2_344 .
V4 O4 V2 86.18(10) . .
V3 O4 V2 82.94(10) . .
V5 O4 V2 85.68(10) . .
V1 O5 V4 106.74(14) . .
V1 O5 V5 108.96(14) . 2_344
V4 O5 V5 100.01(13) . 2_344
V1 O7 V2 112.29(16) . 2_344
V1 O8 V5 106.69(14) . .
V1 O8 V4 108.74(14) . 2_344
V5 O8 V4 100.45(14) . 2_344
V4 O9 V3 113.99(16) . .
V3 O10 Zn1 173.3(2) . .
V5 O12 V3 114.75(16) . .
V1 O13 V3 107.22(15) . .
V4 O14 V2 115.69(16) . .
N5 C1 N6 109.2(4) . .
C7 C2 C3 113.5(5) . .
N5 C3 C2 112.4(4) . .
N1 C4 N5 103.7(4) . .
N3 C5 C7 113.3(5) . .
N2 C6 N3 103.7(4) . .
C2 C7 C5 114.2(5) . .
N3 C8 N4 110.3(5) . .
C4 N1 N6 113.5(5) . .
C6 N2 N4 113.0(5) . .
C8 N3 C6 110.2(4) . .
C8 N3 C5 129.2(5) . .
C6 N3 C5 120.6(5) . .
C8 N4 N2 102.8(4) . .
C8 N4 Zn1 130.6(3) . .
N2 N4 Zn1 126.5(4) . .
C1 N5 C4 109.9(4) . .
C1 N5 C3 129.2(4) . .
C4 N5 C3 120.9(4) . .
C1 N6 N1 103.8(4) . .
C1 N6 Zn1 131.1(3) . 1_556
N1 N6 Zn1 124.9(3) . 1_556

loop_
_geom_bond_atom_site_label_1
_geom_bond_atom_site_label_2
_geom_bond_distance
_geom_bond_site_symmetry_2
Zn1 N6 2.069(4) 1_554
Zn1 N4 2.086(4) .
Zn1 O6W 2.088(3) .
Zn1 O7W 2.117(4) .
Zn1 O8W 2.180(4) .
Zn1 O10 2.222(3) .
Zn2 O1W 2.067(4) .
Zn2 O1W 2.067(4) 2_545
Zn2 O2W 2.072(4) 2_545
Zn2 O2W 2.072(4) .
Zn2 O5W 2.158(4) 2_545
Zn2 O5W 2.158(4) .
V1 O13 1.675(3) .
V1 O7 1.715(3) .
V1 O8 1.928(3) .
V1 O5 1.936(3) .
V1 O4 2.066(3) .
V1 O4 2.160(3) 2_344
V1 V3 3.0463(13) .
V1 V2 3.0901(13) 2_344
V2 O11 1.606(3) .
V2 O2 1.848(3) .
V2 O1 1.863(3) .
V2 O14 1.886(3) .
V2 O7 2.002(3) 2_344
V2 O4 2.341(3) .
V2 V3 3.0496(14) .
V2 V1 3.0901(13) 2_344
V3 O10 1.616(3) .
V3 O2 1.799(3) .
V3 O9 1.866(3) .
V3 O12 1.889(3) .
V3 O13 2.096(3) .
V3 O4 2.264(3) .
V3 V4 3.0932(17) .
V3 V5 3.1168(14) .
V4 O6 1.614(3) .
V4 O14 1.823(3) .
V4 O9 1.822(3) .
V4 O8 2.005(3) 2_344
V4 O5 2.012(3) .
V4 O4 2.256(3) .
V4 V5 3.0808(13) 2_344
V5 O3 1.594(3) .
V5 O12 1.811(3) .
V5 O1 1.841(3) .
V5 O8 2.004(3) .
V5 O5 2.010(3) 2_344
V5 O4 2.277(3) .
V5 V4 3.0808(13) 2_344
O4 V1 2.160(3) 2_344
O5 V5 2.010(3) 2_344
O7 V2 2.002(3) 2_344
O8 V4 2.005(3) 2_344
C1 N5 1.328(6) .
C1 N6 1.331(6) .
C2 C7 1.494(8) .
C2 C3 1.506(7) .
C3 N5 1.470(6) .
C4 N1 1.307(6) .
C4 N5 1.351(6) .
C5 N3 1.483(7) .
C5 C7 1.504(9) .
C6 N2 1.323(7) .
C6 N3 1.334(7) .
C8 N3 1.301(7) .
C8 N4 1.338(7) .
N1 N6 1.353(6) .
N2 N4 1.346(7) .
N6 Zn1 2.069(4) 1_556
